data_1552295
loop_
_publ_author_name
'Oburn, Shalisa M.'
'Sinnwell, Michael A.'
'Ericson, Devin P.'
'Reinheimer, Eric W.'
'Proserpio, Davide M.'
'Groeneman, Ryan H.'
'MacGillivray, Leonard'

_publ_section_title
;
 Diversifying molecular and topological space via a supramolecular
 solid-state synthesis: a purely organic mok net sustained by hydrogen
 bonds
;
_journal_issue 6
_journal_name_full IUCrJ
_journal_page_first
;
;
_journal_paper_doi 10.1107/S2052252519011382
_journal_volume 6
_journal_year 2019
_chemical_formula_moiety 'C30 H26 N2 O4, C6 H4 I2 O2'
_chemical_formula_sum 'C36 H30 I2 N2 O6'
_chemical_formula_weight 840.42
_space_group_crystal_system monoclinic
_space_group_IT_number 14
_space_group_name_Hall '-P 2ybc'
_space_group_name_H-M_alt 'P 1 21/c 1'
_symmetry_space_group_name_Hall '-P 2ybc'
_symmetry_space_group_name_H-M 'P 1 21/c 1'
_atom_sites_solution_hydrogens geom
_audit_creation_date 2016-08-11
_audit_creation_method
;
Olex2 1.2
(compiled 2016.02.19 svn.r3266 for OlexSys, GUI svn.r5155)
;
_cell_angle_alpha 90
_cell_angle_beta 102.198(2)
_cell_angle_gamma 90
_cell_formula_units_Z 4
_cell_length_a 21.7663(10)
_cell_length_b 9.8526(5)
_cell_length_c 16.2690(7)
_cell_measurement_reflns_used 6743
_cell_measurement_temperature 150(2)
_cell_measurement_theta_max 49.20
_cell_measurement_theta_min 3.50
_cell_volume 3410.2(3)
_computing_cell_refinement 'APEXII V2014.1 (Bruker AXS, Inc., 2014)'
_computing_data_collection 'APEXII V2014.1 (Bruker AXS, Inc., 2014)'
_computing_data_reduction 'SAINT V8.34A (Bruker AXS Inc., 2013)'
_computing_molecular_graphics 'Olex2 (Dolomanov et al., 2009)'
_computing_publication_material 'Olex2 (Dolomanov et al., 2009)'
_computing_structure_refinement 'SHELXL-2014/7 (Sheldrick, 2014)'
_computing_structure_solution 'ShelXT (Sheldrick, 2015)'
_diffrn_ambient_temperature 150(2)
_diffrn_measured_fraction_theta_full 0.990
_diffrn_measured_fraction_theta_max 0.990
_diffrn_measurement_device 'Bruker-Nonius APEXII CCD area detector and D8 diffractometer'
_diffrn_measurement_device_type 'Bruker D8 diffractometer'
_diffrn_measurement_method 'omega rotation'
_diffrn_radiation_collimation '0.2 mm sinlge-pinhole'
_diffrn_radiation_monochromator 'Silicon 111'
_diffrn_radiation_probe x-ray
_diffrn_radiation_type synchrotron
_diffrn_radiation_wavelength 1.2399
_diffrn_reflns_av_R_equivalents 0.0552
_diffrn_reflns_av_unetI/netI 0.0461
_diffrn_reflns_Laue_measured_fraction_full 0.990
_diffrn_reflns_Laue_measured_fraction_max 0.990
_diffrn_reflns_limit_h_max 26
_diffrn_reflns_limit_h_min -26
_diffrn_reflns_limit_k_max 11
_diffrn_reflns_limit_k_min -11
_diffrn_reflns_limit_l_max 19
_diffrn_reflns_limit_l_min -19
_diffrn_reflns_number 23281
_diffrn_reflns_point_group_measured_fraction_full 0.990
_diffrn_reflns_point_group_measured_fraction_max 0.990
_diffrn_reflns_theta_full 48.068
_diffrn_reflns_theta_max 48.092
_diffrn_reflns_theta_min 3.976
_diffrn_source synchrotron
_diffrn_source_type 'Bend magnet, Station 11.3.1, ALS, LBNL'
_exptl_absorpt_coefficient_mu 8.374
_exptl_absorpt_correction_T_max 0.658
_exptl_absorpt_correction_T_min 0.470
_exptl_absorpt_correction_type multi-scan
_exptl_absorpt_process_details
;
SADABS-2012/1 (Bruker,2012) was used for absorption correction.
wR2(int) was 0.1061 before and 0.0672 after correction.
The Ratio of minimum to maximum transmission is 0.8044.
The \l/2 correction factor is Not present.
;
_exptl_crystal_colour colorless
_exptl_crystal_density_diffrn 1.637
_exptl_crystal_description block
_exptl_crystal_F_000 1656
_exptl_crystal_size_max 0.10
_exptl_crystal_size_mid 0.08
_exptl_crystal_size_min 0.05
_refine_diff_density_max 2.434
_refine_diff_density_min -1.869
_refine_diff_density_rms 0.175
_refine_ls_extinction_method none
_refine_ls_goodness_of_fit_ref 1.048
_refine_ls_hydrogen_treatment constr
_refine_ls_matrix_type full
_refine_ls_number_parameters 395
_refine_ls_number_reflns 6120
_refine_ls_number_restraints 3
_refine_ls_restrained_S_all 1.048
_refine_ls_R_factor_all 0.0627
_refine_ls_R_factor_gt 0.0590
_refine_ls_shift/su_max 0.001
_refine_ls_shift/su_mean 0.000
_refine_ls_structure_factor_coef Fsqd
_refine_ls_weighting_details 'w=1/[\s^2^(Fo^2^)+(0.1005P)^2^+14.9743P] where P=(Fo^2^+2Fc^2^)/3'
_refine_ls_weighting_scheme calc
_refine_ls_wR_factor_gt 0.1651
_refine_ls_wR_factor_ref 0.1684
_reflns_Friedel_coverage 0.000
_reflns_number_gt 5506
_reflns_number_total 6120
_reflns_threshold_expression 'I > 2\s(I)'
_cod_data_source_file yc5020.cif
_cod_data_source_block web006
_cod_database_code 1552295
_publcif_datablock.id {d8eda5bc-09e0-45f3-b702-9f637200d5b8}

_shelx_space_group_comment
;
The symmetry employed for this shelxl refinement is uniquely defined
by the following loop, which should always be used as a source of
symmetry information in preference to the above space-group names.
They are only intended as comments.
;
_publcif_info_exptl_table_max_cols 4
_publcif_info_exptl_table_use_headnotes n

loop_
_space_group_symop_operation_xyz
'x, y, z'
'-x, y+1/2, -z+1/2'
'-x, -y, -z'
'x, -y-1/2, z-1/2'

loop_
_atom_site_label
_atom_site_type_symbol
_atom_site_fract_x
_atom_site_fract_y
_atom_site_fract_z
_atom_site_U_iso_or_equiv
_atom_site_adp_type
_atom_site_occupancy
_atom_site_site_symmetry_order
_atom_site_calc_flag
_atom_site_refinement_flags_posn
_atom_site_refinement_flags_adp
I2 I 0.74864(2) 0.57795(5) 0.28461(3) 0.04173(17) Uani 1 1 d . .
I1 I 0.64417(2) 0.87199(4) -0.03725(3) 0.04109(17) Uani 1 1 d . .
O6 O 0.60466(19) 0.5066(5) 0.2604(3) 0.0344(9) Uani 1 1 d . .
H6A H 0.5672 0.4807 0.2536 0.052 Uiso 1 1 calc R U
O5 O 0.5198(2) 0.7509(5) 0.0048(3) 0.0410(10) Uani 1 1 d . .
H5 H 0.4858 0.7307 0.0182 0.062 Uiso 1 1 calc R U
N1 N 0.4041(2) 0.6970(5) 0.0327(3) 0.0332(11) Uani 1 1 d . .
N2 N 0.4879(2) 0.4789(6) 0.2831(3) 0.0356(11) Uani 1 1 d . .
C36 C 0.6801(3) 0.7081(6) 0.1223(4) 0.0306(12) Uani 1 1 d . .
H36 H 0.7213 0.7354 0.1185 0.037 Uiso 1 1 calc R U
C32 C 0.5681(3) 0.7100(6) 0.0656(4) 0.0307(12) Uani 1 1 d . .
C4 C 0.3418(3) 0.7290(6) 0.1363(4) 0.0330(12) Uani 1 1 d . .
H4 H 0.3333 0.7811 0.1818 0.040 Uiso 1 1 calc R U
C35 C 0.6712(3) 0.6271(6) 0.1883(4) 0.0284(12) Uani 1 1 d . .
C31 C 0.6289(3) 0.7491(6) 0.0617(3) 0.0298(12) Uani 1 1 d . .
C3 C 0.3905(3) 0.7641(6) 0.0992(4) 0.0333(13) Uani 1 1 d . .
H3 H 0.4160 0.8394 0.1212 0.040 Uiso 1 1 calc R U
C5 C 0.3044(3) 0.6152(6) 0.1068(4) 0.0344(13) Uani 1 1 d . .
O2 O -0.0500(4) 0.6232(9) 0.1021(6) 0.1040(14) Uani 1 1 d D .
C34 C 0.6112(3) 0.5856(6) 0.1951(4) 0.0290(12) Uani 1 1 d . .
C33 C 0.5599(3) 0.6264(6) 0.1329(4) 0.0306(12) Uani 1 1 d . .
H33 H 0.5188 0.5973 0.1360 0.037 Uiso 1 1 calc R U
C18 C 0.4623(3) 0.5551(7) 0.3351(4) 0.0396(15) Uani 1 1 d . .
H18 H 0.4891 0.6070 0.3772 0.047 Uiso 1 1 calc R U
C1 C 0.3661(3) 0.5945(7) 0.0016(4) 0.0369(14) Uani 1 1 d . .
H1 H 0.3731 0.5493 -0.0471 0.044 Uiso 1 1 calc R U
C20 C 0.3581(3) 0.4860(6) 0.2687(4) 0.0375(14) Uani 1 1 d . .
C17 C 0.3850(3) 0.4033(7) 0.2191(4) 0.0387(14) Uani 1 1 d . .
H17 H 0.3594 0.3461 0.1789 0.046 Uiso 1 1 calc R U
C19 C 0.3976(3) 0.5607(7) 0.3297(4) 0.0406(15) Uani 1 1 d . .
H19 H 0.3809 0.6157 0.3676 0.049 Uiso 1 1 calc R U
C2 C 0.3172(3) 0.5510(6) 0.0365(4) 0.0355(13) Uani 1 1 d . .
H2 H 0.2921 0.4765 0.0122 0.043 Uiso 1 1 calc R U
C23 C 0.2150(3) 0.5721(7) 0.3490(4) 0.0413(15) Uani 1 1 d . .
C16 C 0.4491(3) 0.4026(7) 0.2273(4) 0.0375(14) Uani 1 1 d . .
H16 H 0.4667 0.3450 0.1915 0.045 Uiso 1 1 calc R U
C6 C 0.2573(3) 0.5543(6) 0.1533(4) 0.0375(14) Uani 1 1 d . .
H6 H 0.2303 0.4846 0.1182 0.045 Uiso 1 1 calc R U
C21 C 0.2860(3) 0.4983(6) 0.2447(4) 0.0357(13) Uani 1 1 d . .
H21 H 0.2666 0.4084 0.2523 0.043 Uiso 1 1 calc R U
C24 C 0.1746(3) 0.4606(8) 0.3380(5) 0.0467(16) Uani 1 1 d . .
H24 H 0.1732 0.4031 0.2907 0.056 Uiso 1 1 calc R U
C22 C 0.2525(3) 0.6108(7) 0.2850(4) 0.0385(15) Uani 1 1 d . .
H22 H 0.2838 0.6821 0.3093 0.046 Uiso 1 1 calc R U
C7 C 0.2169(3) 0.6561(7) 0.1926(4) 0.0394(14) Uani 1 1 d . .
H7 H 0.2287 0.7514 0.1814 0.047 Uiso 1 1 calc R U
C8 C 0.1460(3) 0.6391(7) 0.1688(4) 0.0407(15) Uani 1 1 d . .
O3 O 0.1355(4) 0.2929(10) 0.5573(6) 0.1040(14) Uani 1 1 d D .
C26 C 0.2166(4) 0.6501(9) 0.4199(5) 0.0529(18) Uani 1 1 d . .
H26 H 0.2437 0.7267 0.4296 0.063 Uiso 1 1 calc R U
C25 C 0.1363(4) 0.4314(9) 0.3944(6) 0.060(2) Uani 1 1 d . .
H25 H 0.1084 0.3562 0.3849 0.072 Uiso 1 1 calc R U
C9 C 0.1161(3) 0.5309(9) 0.1229(5) 0.0524(18) Uani 1 1 d . .
H9 H 0.1405 0.4621 0.1042 0.063 Uiso 1 1 calc R U
C11 C 0.1090(4) 0.7363(9) 0.1956(6) 0.061(2) Uani 1 1 d . .
H11 H 0.1287 0.8109 0.2277 0.073 Uiso 1 1 calc R U
C28 C 0.1395(5) 0.5133(10) 0.4646(6) 0.070(3) Uani 1 1 d . .
C27 C 0.1795(6) 0.6196(9) 0.4777(6) 0.070(3) Uani 1 1 d . .
H27 H 0.1825 0.6739 0.5266 0.084 Uiso 1 1 calc R U
C10 C 0.0505(4) 0.5210(10) 0.1036(5) 0.058(2) Uani 1 1 d . .
H10 H 0.0306 0.4447 0.0736 0.070 Uiso 1 1 calc R U
C13 C 0.0152(3) 0.6223(8) 0.1283(5) 0.0520(19) Uani 1 1 d . .
C15 C -0.1511(5) 0.5376(14) 0.0945(9) 0.094(3) Uani 1 1 d . .
H15A H -0.1606 0.6177 0.0583 0.141 Uiso 1 1 calc R U
H15B H -0.1746 0.5426 0.1396 0.141 Uiso 1 1 calc R U
H15C H -0.1633 0.4555 0.0611 0.141 Uiso 1 1 calc R U
C14 C -0.0847(4) 0.5335(10) 0.1306(6) 0.066(2) Uani 1 1 d D .
C12 C 0.0447(4) 0.7285(10) 0.1775(7) 0.069(3) Uani 1 1 d . .
H12 H 0.0204 0.7952 0.1984 0.083 Uiso 1 1 calc R U
C29 C 0.0975(6) 0.3787(9) 0.5597(7) 0.088(3) Uani 1 1 d D .
O1 O -0.0594(4) 0.4621(9) 0.1865(6) 0.1040(14) Uani 1 1 d D .
C30 C 0.0486(6) 0.3781(14) 0.6092(9) 0.094(3) Uani 1 1 d D .
H30A H 0.0077 0.3609 0.5720 0.141 Uiso 1 1 calc R U
H30B H 0.0477 0.4664 0.6367 0.141 Uiso 1 1 calc R U
H30C H 0.0576 0.3068 0.6520 0.141 Uiso 1 1 calc R U
O4 O 0.0983(4) 0.4925(9) 0.5183(6) 0.1040(14) Uani 1 1 d D .

loop_
_atom_site_aniso_label
_atom_site_aniso_U_11
_atom_site_aniso_U_22
_atom_site_aniso_U_33
_atom_site_aniso_U_23
_atom_site_aniso_U_13
_atom_site_aniso_U_12
I2 0.0284(2) 0.0559(3) 0.0400(3) 0.01099(18) 0.00522(17) 0.00555(16)
I1 0.0483(3) 0.0391(3) 0.0376(3) 0.00959(16) 0.01293(19) -0.00481(17)
O6 0.027(2) 0.044(2) 0.033(2) 0.0123(18) 0.0064(16) 0.0039(18)
O5 0.034(2) 0.056(3) 0.033(2) 0.015(2) 0.0044(18) 0.003(2)
N1 0.033(3) 0.034(3) 0.033(3) 0.002(2) 0.005(2) 0.003(2)
N2 0.030(3) 0.039(3) 0.038(3) 0.006(2) 0.008(2) 0.002(2)
C36 0.034(3) 0.026(3) 0.033(3) -0.003(2) 0.012(2) -0.002(2)
C32 0.034(3) 0.030(3) 0.028(3) 0.000(2) 0.007(2) 0.003(2)
C4 0.033(3) 0.036(3) 0.031(3) -0.003(2) 0.007(2) 0.005(2)
C35 0.031(3) 0.028(3) 0.026(3) -0.002(2) 0.004(2) 0.003(2)
C31 0.039(3) 0.025(3) 0.027(3) 0.002(2) 0.011(2) -0.001(2)
C3 0.032(3) 0.029(3) 0.037(3) 0.001(2) 0.003(2) -0.004(2)
C5 0.027(3) 0.034(3) 0.042(3) 0.000(3) 0.007(2) 0.000(2)
O2 0.082(3) 0.109(3) 0.124(4) 0.037(3) 0.029(2) -0.011(2)
C34 0.034(3) 0.028(3) 0.027(3) 0.001(2) 0.010(2) 0.003(2)
C33 0.028(3) 0.033(3) 0.031(3) 0.002(2) 0.007(2) 0.002(2)
C18 0.040(4) 0.043(4) 0.033(3) 0.006(3) 0.002(3) -0.001(3)
C1 0.042(4) 0.033(3) 0.035(3) -0.005(3) 0.007(3) 0.006(3)
C20 0.032(3) 0.032(3) 0.047(4) 0.017(3) 0.006(3) 0.000(2)
C17 0.038(3) 0.034(3) 0.042(3) 0.008(3) 0.004(3) -0.001(3)
C19 0.042(4) 0.043(4) 0.040(3) 0.006(3) 0.016(3) 0.010(3)
C2 0.027(3) 0.033(3) 0.044(3) -0.006(3) 0.002(3) -0.001(2)
C23 0.031(3) 0.045(4) 0.046(4) -0.001(3) 0.006(3) 0.005(3)
C16 0.042(4) 0.033(3) 0.039(3) 0.003(3) 0.011(3) 0.002(3)
C6 0.035(3) 0.031(3) 0.046(4) -0.004(3) 0.008(3) 0.001(3)
C21 0.032(3) 0.031(3) 0.044(3) -0.001(3) 0.008(3) -0.005(2)
C24 0.046(4) 0.045(4) 0.052(4) -0.003(3) 0.016(3) 0.001(3)
C22 0.033(3) 0.038(3) 0.044(4) -0.006(3) 0.007(3) -0.003(3)
C7 0.040(4) 0.031(3) 0.050(4) -0.003(3) 0.014(3) 0.000(3)
C8 0.033(3) 0.043(4) 0.045(4) -0.001(3) 0.005(3) -0.001(3)
O3 0.082(3) 0.109(3) 0.124(4) 0.037(3) 0.029(2) -0.011(2)
C26 0.048(4) 0.055(4) 0.058(5) -0.008(4) 0.018(3) -0.004(3)
C25 0.057(5) 0.053(5) 0.079(6) 0.003(4) 0.029(4) -0.010(4)
C9 0.038(4) 0.062(5) 0.059(4) -0.016(4) 0.014(3) 0.003(3)
C11 0.042(4) 0.050(4) 0.089(6) -0.018(4) 0.010(4) 0.002(3)
C28 0.084(7) 0.062(6) 0.081(6) 0.000(5) 0.053(6) -0.004(5)
C27 0.106(8) 0.054(5) 0.057(5) -0.010(4) 0.033(5) -0.004(5)
C10 0.041(4) 0.070(5) 0.060(5) -0.011(4) 0.002(3) -0.004(4)
C13 0.025(3) 0.063(5) 0.065(5) 0.009(4) 0.002(3) 0.003(3)
C15 0.076(5) 0.107(6) 0.113(7) 0.000(5) 0.050(5) -0.011(5)
C14 0.051(5) 0.079(6) 0.069(5) 0.028(5) 0.014(4) 0.000(4)
C12 0.035(4) 0.059(5) 0.117(8) -0.020(5) 0.023(4) 0.002(4)
C29 0.123(10) 0.069(7) 0.081(7) 0.004(5) 0.044(7) -0.014(6)
O1 0.082(3) 0.109(3) 0.124(4) 0.037(3) 0.029(2) -0.011(2)
C30 0.076(5) 0.107(6) 0.113(7) 0.000(5) 0.050(5) -0.011(5)
O4 0.082(3) 0.109(3) 0.124(4) 0.037(3) 0.029(2) -0.011(2)

loop_
_atom_type_symbol
_atom_type_description
_atom_type_scat_dispersion_real
_atom_type_scat_dispersion_imag
_atom_type_scat_source
C C 0.0130 0.0060 'International Tables Vol C Tables 4.2.6.8 and 6.1.1.4'
H H 0.0000 0.0000 'International Tables Vol C Tables 4.2.6.8 and 6.1.1.4'
I I 0.1460 4.8100 'International Tables Vol C Tables 4.2.6.8 and 6.1.1.4'
N N 0.0220 0.0110 'International Tables Vol C Tables 4.2.6.8 and 6.1.1.4'
O O 0.0360 0.0210 'International Tables Vol C Tables 4.2.6.8 and 6.1.1.4'

loop_
_geom_angle_atom_site_label_1
_geom_angle_atom_site_label_2
_geom_angle_atom_site_label_3
_geom_angle
C34 O6 H6A 109.5
C32 O5 H5 109.5
C1 N1 C3 116.7(5)
C16 N2 C18 117.3(6)
C31 C36 C35 119.8(5)
C31 C36 H36 120.1
C35 C36 H36 120.1
O5 C32 C31 119.2(5)
O5 C32 C33 122.6(5)
C31 C32 C33 118.2(5)
C3 C4 C5 119.7(6)
C3 C4 H4 120.1
C5 C4 H4 120.1
C36 C35 C34 121.2(5)
C36 C35 I2 119.3(4)
C34 C35 I2 119.4(4)
C36 C31 C32 121.3(5)
C36 C31 I1 118.7(4)
C32 C31 I1 120.0(4)
N1 C3 C4 123.3(6)
N1 C3 H3 118.4
C4 C3 H3 118.4
C2 C5 C4 116.2(6)
C2 C5 C6 120.4(6)
C4 C5 C6 123.1(6)
C14 O2 C13 120.9(8)
O6 C34 C35 119.2(5)
O6 C34 C33 122.4(5)
C35 C34 C33 118.4(5)
C34 C33 C32 121.2(5)
C34 C33 H33 119.4
C32 C33 H33 119.4
N2 C18 C19 122.2(6)
N2 C18 H18 118.9
C19 C18 H18 118.9
N1 C1 C2 123.5(6)
N1 C1 H1 118.3
C2 C1 H1 118.3
C17 C20 C19 117.6(6)
C17 C20 C21 116.0(6)
C19 C20 C21 126.1(6)
C20 C17 C16 120.0(6)
C20 C17 H17 120.0
C16 C17 H17 120.0
C20 C19 C18 119.6(6)
C20 C19 H19 120.2
C18 C19 H19 120.2
C1 C2 C5 120.4(6)
C1 C2 H2 119.8
C5 C2 H2 119.8
C26 C23 C24 116.8(7)
C26 C23 C22 121.1(6)
C24 C23 C22 122.0(6)
N2 C16 C17 123.2(6)
N2 C16 H16 118.4
C17 C16 H16 118.4
C5 C6 C7 116.7(5)
C5 C6 C21 115.5(5)
C7 C6 C21 89.1(5)
C5 C6 H6 111.3
C7 C6 H6 111.3
C21 C6 H6 111.3
C20 C21 C22 119.6(5)
C20 C21 C6 116.4(5)
C22 C21 C6 91.2(5)
C20 C21 H21 109.4
C22 C21 H21 109.4
C6 C21 H21 109.4
C25 C24 C23 121.7(7)
C25 C24 H24 119.1
C23 C24 H24 119.1
C23 C22 C21 119.1(6)
C23 C22 C7 119.7(5)
C21 C22 C7 88.8(5)
C23 C22 H22 109.2
C21 C22 H22 109.2
C7 C22 H22 109.2
C8 C7 C6 117.1(6)
C8 C7 C22 118.2(6)
C6 C7 C22 90.1(5)
C8 C7 H7 110.0
C6 C7 H7 110.0
C22 C7 H7 110.0
C11 C8 C9 117.7(7)
C11 C8 C7 118.3(6)
C9 C8 C7 124.1(6)
C23 C26 C27 121.8(8)
C23 C26 H26 119.1
C27 C26 H26 119.1
C28 C25 C24 119.3(8)
C28 C25 H25 120.4
C24 C25 H25 120.4
C8 C9 C10 121.1(7)
C8 C9 H9 119.4
C10 C9 H9 119.4
C12 C11 C8 122.2(8)
C12 C11 H11 118.9
C8 C11 H11 118.9
C27 C28 C25 120.0(8)
C27 C28 O4 119.6(9)
C25 C28 O4 120.2(9)
C28 C27 C26 120.4(8)
C28 C27 H27 119.8
C26 C27 H27 119.8
C13 C10 C9 119.5(8)
C13 C10 H10 120.2
C9 C10 H10 120.2
C10 C13 C12 119.9(7)
C10 C13 O2 120.8(8)
C12 C13 O2 119.3(8)
C14 C15 H15A 109.5
C14 C15 H15B 109.5
H15A C15 H15B 109.5
C14 C15 H15C 109.5
H15A C15 H15C 109.5
H15B C15 H15C 109.5
O1 C14 O2 117.5(8)
O1 C14 C15 126.2(9)
O2 C14 C15 116.1(9)
C11 C12 C13 119.5(8)
C11 C12 H12 120.3
C13 C12 H12 120.3
O3 C29 O4 120.5(10)
O3 C29 C30 127.4(10)
O4 C29 C30 112.0(10)
C29 C30 H30A 109.5
C29 C30 H30B 109.5
H30A C30 H30B 109.5
C29 C30 H30C 109.5
H30A C30 H30C 109.5
H30B C30 H30C 109.5
C29 O4 C28 121.9(9)

loop_
_geom_bond_atom_site_label_1
_geom_bond_atom_site_label_2
_geom_bond_distance
I2 C35 2.101(6)
I1 C31 2.097(5)
O6 C34 1.347(7)
O6 H6A 0.8400
O5 C32 1.343(7)
O5 H5 0.8400
N1 C1 1.336(8)
N1 C3 1.351(8)
N2 C16 1.333(9)
N2 C18 1.338(9)
C36 C31 1.384(8)
C36 C35 1.385(8)
C36 H36 0.9500
C32 C31 1.393(8)
C32 C33 1.412(8)
C4 C3 1.372(9)
C4 C5 1.408(9)
C4 H4 0.9500
C35 C34 1.396(9)
C3 H3 0.9500
C5 C2 1.387(9)
C5 C6 1.520(9)
O2 C14 1.310(9)
O2 C13 1.392(11)
C34 C33 1.399(8)
C33 H33 0.9500
C18 C19 1.393(10)
C18 H18 0.9500
C1 C2 1.375(9)
C1 H1 0.9500
C20 C17 1.363(10)
C20 C19 1.380(10)
C20 C21 1.540(9)
C17 C16 1.374(10)
C17 H17 0.9500
C19 H19 0.9500
C2 H2 0.9500
C23 C26 1.380(11)
C23 C24 1.394(10)
C23 C22 1.502(10)
C16 H16 0.9500
C6 C7 1.557(9)
C6 C21 1.585(9)
C6 H6 1.0000
C21 C22 1.546(9)
C21 H21 1.0000
C24 C25 1.394(11)
C24 H24 0.9500
C22 C7 1.603(10)
C22 H22 1.0000
C7 C8 1.519(9)
C7 H7 1.0000
C8 C11 1.381(10)
C8 C9 1.383(10)
O3 C29 1.188(9)
C26 C27 1.395(12)
C26 H26 0.9500
C25 C28 1.389(13)
C25 H25 0.9500
C9 C10 1.399(11)
C9 H9 0.9500
C11 C12 1.370(11)
C11 H11 0.9500
C28 C27 1.349(14)
C28 O4 1.394(11)
C27 H27 0.9500
C10 C13 1.370(12)
C10 H10 0.9500
C13 C12 1.389(12)
C15 C14 1.442(14)
C15 H15A 0.9800
C15 H15B 0.9800
C15 H15C 0.9800
C14 O1 1.188(9)
C12 H12 0.9500
C29 O4 1.310(9)
C29 C30 1.465(12)
C30 H30A 0.9800
C30 H30B 0.9800
C30 H30C 0.9800

loop_
_geom_torsion_atom_site_label_1
_geom_torsion_atom_site_label_2
_geom_torsion_atom_site_label_3
_geom_torsion_atom_site_label_4
_geom_torsion
C31 C36 C35 C34 0.0(8)
C31 C36 C35 I2 -175.3(4)
C35 C36 C31 C32 -0.3(9)
C35 C36 C31 I1 179.9(4)
O5 C32 C31 C36 -179.2(5)
C33 C32 C31 C36 -0.3(9)
O5 C32 C31 I1 0.7(8)
C33 C32 C31 I1 179.5(4)
C1 N1 C3 C4 2.1(9)
C5 C4 C3 N1 2.0(9)
C3 C4 C5 C2 -4.5(9)
C3 C4 C5 C6 168.9(6)
C36 C35 C34 O6 179.9(5)
I2 C35 C34 O6 -4.8(7)
C36 C35 C34 C33 0.8(8)
I2 C35 C34 C33 176.2(4)
O6 C34 C33 C32 179.5(5)
C35 C34 C33 C32 -1.4(9)
O5 C32 C33 C34 180.0(6)
C31 C32 C33 C34 1.2(9)
C16 N2 C18 C19 -3.0(9)
C3 N1 C1 C2 -3.7(9)
C19 C20 C17 C16 -3.9(9)
C21 C20 C17 C16 169.7(6)
C17 C20 C19 C18 3.6(9)
C21 C20 C19 C18 -169.3(6)
N2 C18 C19 C20 -0.1(10)
N1 C1 C2 C5 1.1(10)
C4 C5 C2 C1 3.1(9)
C6 C5 C2 C1 -170.5(6)
C18 N2 C16 C17 2.7(9)
C20 C17 C16 N2 0.8(10)
C2 C5 C6 C7 -145.5(6)
C4 C5 C6 C7 41.4(9)
C2 C5 C6 C21 111.8(7)
C4 C5 C6 C21 -61.3(8)
C17 C20 C21 C22 -167.5(6)
C19 C20 C21 C22 5.4(9)
C17 C20 C21 C6 -59.5(7)
C19 C20 C21 C6 113.5(7)
C5 C6 C21 C20 -11.6(8)
C7 C6 C21 C20 -130.9(6)
C5 C6 C21 C22 112.6(6)
C7 C6 C21 C22 -6.7(5)
C26 C23 C24 C25 1.8(11)
C22 C23 C24 C25 -175.0(7)
C26 C23 C22 C21 139.8(7)
C24 C23 C22 C21 -43.5(9)
C26 C23 C22 C7 -113.4(8)
C24 C23 C22 C7 63.4(9)
C20 C21 C22 C23 -108.2(7)
C6 C21 C22 C23 130.2(6)
C20 C21 C22 C7 128.0(6)
C6 C21 C22 C7 6.5(5)
C5 C6 C7 C8 126.0(6)
C21 C6 C7 C8 -115.7(6)
C5 C6 C7 C22 -111.9(6)
C21 C6 C7 C22 6.4(5)
C23 C22 C7 C8 -8.7(9)
C21 C22 C7 C8 114.6(6)
C23 C22 C7 C6 -129.9(6)
C21 C22 C7 C6 -6.6(5)
C6 C7 C8 C11 -173.4(7)
C22 C7 C8 C11 80.5(9)
C6 C7 C8 C9 7.8(10)
C22 C7 C8 C9 -98.3(9)
C24 C23 C26 C27 -0.3(12)
C22 C23 C26 C27 176.6(8)
C23 C24 C25 C28 -1.6(13)
C11 C8 C9 C10 0.7(13)
C7 C8 C9 C10 179.6(8)
C9 C8 C11 C12 -0.7(14)
C7 C8 C11 C12 -179.6(9)
C24 C25 C28 C27 -0.2(15)
C24 C25 C28 O4 174.9(9)
C25 C28 C27 C26 1.8(17)
O4 C28 C27 C26 -173.4(9)
C23 C26 C27 C28 -1.5(15)
C8 C9 C10 C13 2.0(13)
C9 C10 C13 C12 -4.8(14)
C9 C10 C13 O2 172.7(8)
C14 O2 C13 C10 70.2(14)
C14 O2 C13 C12 -112.2(12)
C13 O2 C14 O1 8.5(17)
C13 O2 C14 C15 -175.6(10)
C8 C11 C12 C13 -2.1(16)
C10 C13 C12 C11 4.9(15)
O2 C13 C12 C11 -172.7(9)
O3 C29 O4 C28 5.5(19)
C30 C29 O4 C28 -177.6(11)
C27 C28 O4 C29 -122.7(13)
C25 C28 O4 C29 62.0(15)
